data_7132581
loop_
_publ_author_name
'Wu, Shu-Yi'
'Li, Yang'
'Shen, Peng'
'Yang, Xin-Han'
'Ran, Guang-Yao'

_publ_section_title
;
 Palladium-catalysed fragmentary esterification-induced allylic alkylation
 of allyl carbonates and cyclic vinylogous anhydrides.
;
_journal_issue 11
_journal_name_full 'Chemical communications (Cambridge, England)'
_journal_page_first 1416
_journal_page_last 1419
_journal_paper_doi 10.1039/d3cc05758e
_journal_volume 60
_journal_year 2024
_chemical_formula_moiety 'C25 H26 O5'
_chemical_formula_sum 'C25 H26 O5'
_chemical_formula_weight 406.46
_chemical_name_systematic 1
_space_group_crystal_system triclinic
_space_group_IT_number 2
_space_group_name_Hall '-P 1'
_space_group_name_H-M_alt 'P -1'
_atom_sites_solution_hydrogens geom
_atom_sites_solution_primary iterative
_audit_creation_date 2023-07-24
_audit_creation_method
;
Olex2 1.2
(compiled 2018.05.29 svn.r3508 for OlexSys, GUI svn.r5506)
;
_audit_update_record
;
2023-10-26 deposited with the CCDC.	2024-01-03 downloaded from the CCDC.
;
_cell_angle_alpha 64.873(2)
_cell_angle_beta 69.562(2)
_cell_angle_gamma 83.168(2)
_cell_formula_units_Z 2
_cell_length_a 10.1019(2)
_cell_length_b 10.7180(3)
_cell_length_c 11.1905(2)
_cell_measurement_reflns_used 4840
_cell_measurement_temperature 293(2)
_cell_measurement_theta_max 68.1260
_cell_measurement_theta_min 4.5460
_cell_volume 1027.30(5)
_computing_cell_refinement 'CrysAlisPro 1.171.41.89a (Rigaku OD, 2020)'
_computing_data_collection 'CrysAlisPro 1.171.41.89a (Rigaku OD, 2020)'
_computing_data_reduction 'CrysAlisPro 1.171.41.89a (Rigaku OD, 2020)'
_computing_molecular_graphics 'Olex2 (Dolomanov et al., 2009)'
_computing_publication_material 'Olex2 (Dolomanov et al., 2009)'
_computing_structure_refinement 'ShelXL (Sheldrick, 2015)'
_computing_structure_solution 'olex2.solve (Bourhis et al., 2015)'
_diffrn_ambient_temperature 293
_diffrn_detector 'Hybrid Pixel Array Detector'
_diffrn_detector_area_resol_mean 10.0000
_diffrn_measured_fraction_theta_full 0.970
_diffrn_measured_fraction_theta_max 0.959
_diffrn_measurement_details
;
List of Runs (angles in degrees, time in seconds):

  # Type    Start    End  Width  t~exp~   \w     \q     \k     \f   Frames
#--------------------------------------------------------------------------
  1  \w     89.00 132.00   0.50    0.50    --   42.30  65.00 150.00   86
  2  \w     33.00  63.00   0.50    0.50    --   42.30 -65.00 -90.00   60
  3  \w    -47.00  28.00   0.50    0.50    --   42.30 -43.00 -60.00  150
  4  \w     20.00  61.00   0.50    0.50    --   42.30 -82.00  30.00   82
  5  \w    -41.00   3.00   0.50    0.50    --   42.30 -77.00-120.00   88
  6  \w     31.00  63.00   0.50    0.50    --   42.30 -77.00 120.00   64
  7  \w    -39.00  13.00   0.50    0.50    --   42.30 -82.00  60.00  104
  8  \w    -38.00 -12.00   0.50    0.50    --   42.30 -65.00 -90.00   52
  9  \w    -39.00  22.00   0.50    0.50    --   42.30 -77.00 120.00  122
 10  \w     23.00  70.00   0.50    0.50    --   42.30 -82.00  60.00   94
 11  \w     54.00  79.00   0.50    0.50    --   42.30  65.00 150.00   50
 12  \w     11.00  66.00   0.50    0.50    --   42.30 -77.00-120.00  110
 13  \w    -36.00  25.00   0.50    0.50    --   42.30 -65.00-180.00  122
 14  \w     39.00  65.00   0.50    0.50    --   42.30 -43.00 -60.00   52
 15  \w     53.00 120.00   0.50    0.50    --   42.30  77.00-120.00  134
 16  \w     17.00  46.00   0.50    0.50    --   42.30  77.00-120.00   58
 17  \w     36.00  61.00   0.50    0.50    --   42.30 -65.00-180.00   50
 18  \w     45.00  90.00   0.50    0.50    --   93.70 -82.00 120.00   90
 19  \w    141.00 167.00   0.50    0.50    --   93.70  33.00 -60.00   52
 20  \w     60.00  88.00   0.50    0.50    --   93.70  33.00 -60.00   56
 21  \w     63.00  89.00   0.50    0.50    --   93.70  42.00   0.00   52
 22  \w      6.00 104.00   0.50    0.50    --   93.70  25.00  90.00  196
 23  \w     77.00 103.00   0.50    0.50    --   93.70 -82.00-120.00   52
 24  \w     32.00  86.00   0.50    0.50    --   93.70 -82.00  60.00  108
 25  \w      7.00 167.00   0.50    0.50    --   93.70  17.00-120.00  320
 26  \w      7.00 111.00   0.50    0.50    --   93.70 -82.00  90.00  208
 27  \w    126.00 152.00   0.50    0.50    --   93.70  68.00-180.00   52
 28  \w     94.00 119.00   0.50    0.50    --   93.70 -82.00 -60.00   50
 29  \w     15.00 110.00   0.50    0.50    --   93.70 -59.00 -60.00  190
 30  \w    142.00 167.00   0.50    0.50    --   93.70  82.00 150.00   50
 31  \w     60.00  99.00   0.50    0.50    --   93.70 -82.00   0.00   78
 32  \w    110.00 137.00   0.50    0.50    --   93.70  82.00 150.00   54
 33  \w     33.00  99.00   0.50    0.50    --   93.70 -82.00-150.00  132
 34  \w      9.00  62.00   0.50    0.50    --   93.70 -82.00 -60.00  106
 35  \w      5.00  42.00   0.50    0.50    --   93.70 -82.00   0.00   74
 36  \w     65.00 102.00   0.50    0.50    --   93.70 -82.00 150.00   74
 37  \w    124.00 181.00   0.50    0.50    --   93.70  25.00  90.00  114
 38  \w     11.00  69.00   0.50    0.50    --   93.70 -82.00-120.00  116
 39  \w      4.00 113.00   0.50    0.50    --   93.70 -50.00  90.00  218
 40  \w     70.00  95.00   0.50    0.50    --   93.70 -82.00  30.00   50
 41  \w      4.00 104.00   0.50    0.50    --   93.70 -82.00 -81.28  200
;
_diffrn_measurement_device 'four-circle diffractometer'
_diffrn_measurement_device_type 'XtaLAB Pro II AFC12 (RINC): Kappa single'
_diffrn_measurement_method '\w scans'
_diffrn_orient_matrix_type 'CrysAlisPro convention (1999,Acta A55,543-557)'
_diffrn_orient_matrix_UB_11 -0.1480556000
_diffrn_orient_matrix_UB_12 -0.0506786000
_diffrn_orient_matrix_UB_13 0.1087106000
_diffrn_orient_matrix_UB_21 0.0448028000
_diffrn_orient_matrix_UB_22 -0.1505302000
_diffrn_orient_matrix_UB_23 0.0354492000
_diffrn_orient_matrix_UB_31 0.0508969000
_diffrn_orient_matrix_UB_32 0.0026464000
_diffrn_orient_matrix_UB_33 0.1136469000
_diffrn_radiation_monochromator mirror
_diffrn_radiation_probe x-ray
_diffrn_radiation_type CuK\a
_diffrn_radiation_wavelength 1.54184
_diffrn_reflns_av_R_equivalents 0.0348
_diffrn_reflns_av_unetI/netI 0.0428
_diffrn_reflns_Laue_measured_fraction_full 0.970
_diffrn_reflns_Laue_measured_fraction_max 0.959
_diffrn_reflns_limit_h_max 12
_diffrn_reflns_limit_h_min -11
_diffrn_reflns_limit_k_max 12
_diffrn_reflns_limit_k_min -12
_diffrn_reflns_limit_l_max 13
_diffrn_reflns_limit_l_min -10
_diffrn_reflns_number 8925
_diffrn_reflns_point_group_measured_fraction_full 0.970
_diffrn_reflns_point_group_measured_fraction_max 0.959
_diffrn_reflns_theta_full 67.684
_diffrn_reflns_theta_max 68.271
_diffrn_reflns_theta_min 4.559
_diffrn_source 'micro-focus sealed X-ray tube'
_diffrn_source_type 'Rigaku (Cu) X-ray Source'
_exptl_absorpt_coefficient_mu 0.737
_exptl_absorpt_correction_T_max 1.00000
_exptl_absorpt_correction_T_min 0.02280
_exptl_absorpt_correction_type multi-scan
_exptl_absorpt_process_details
;
CrysAlisPro 1.171.41.89a (Rigaku Oxford Diffraction, 2020)
Empirical absorption correction using spherical harmonics,
implemented in SCALE3 ABSPACK scaling algorithm.
;
_exptl_crystal_colour 'clear light colourless'
_exptl_crystal_colour_lustre clear
_exptl_crystal_colour_modifier light
_exptl_crystal_colour_primary colourless
_exptl_crystal_density_diffrn 1.314
_exptl_crystal_description block
_exptl_crystal_F_000 432
_exptl_crystal_size_max 0.06
_exptl_crystal_size_mid 0.05
_exptl_crystal_size_min 0.03
_refine_diff_density_max 0.380
_refine_diff_density_min -0.251
_refine_diff_density_rms 0.064
_refine_ls_extinction_method none
_refine_ls_goodness_of_fit_ref 1.073
_refine_ls_hydrogen_treatment constr
_refine_ls_matrix_type full
_refine_ls_number_parameters 271
_refine_ls_number_reflns 3616
_refine_ls_number_restraints 0
_refine_ls_restrained_S_all 1.073
_refine_ls_R_factor_all 0.0647
_refine_ls_R_factor_gt 0.0574
_refine_ls_shift/su_max 0.000
_refine_ls_shift/su_mean 0.000
_refine_ls_structure_factor_coef Fsqd
_refine_ls_weighting_details 'w=1/[\s^2^(Fo^2^)+(0.1001P)^2^+0.1005P] where P=(Fo^2^+2Fc^2^)/3'
_refine_ls_weighting_scheme calc
_refine_ls_wR_factor_gt 0.1593
_refine_ls_wR_factor_ref 0.1698
_reflns_Friedel_coverage 0.000
_reflns_number_gt 2987
_reflns_number_total 3616
_reflns_threshold_expression 'I > 2\s(I)'
_cod_data_source_file d3cc05758e2.cif
_cod_data_source_block 122_auto
_cod_depositor_comments 'Adding full bibliography for 7132581.cif.'
_cod_original_cell_volume 1027.30(4)
_cod_database_code 7132581
_shelx_shelxl_version_number 2018/3
_shelx_space_group_comment
;
The symmetry employed for this shelxl refinement is uniquely defined
by the following loop, which should always be used as a source of
symmetry information in preference to the above space-group names.
They are only intended as comments.
;
_shelx_estimated_absorpt_t_max 0.978
_shelx_estimated_absorpt_t_min 0.957
_diffrn_oxdiff_digest_frames
;
01400a72c4b50f1dd41177f7ea0a92e6c400029b88b
;
_reflns_odcompleteness_completeness 97.19
_reflns_odcompleteness_iscentric 1
_reflns_odcompleteness_theta 66.97
_olex2_refinement_description
;
1. Fixed Uiso
 At 1.2 times of:
  All C(H) groups, All C(H,H) groups
2.a Ternary CH refined with riding coordinates:
 C1(H1), C4(H4), C5(H5), C6(H6)
2.b Secondary CH2 refined with riding coordinates:
 C7(H7A,H7B), C10(H10A,H10B), C13(H13A,H13B), C14(H14A,H14B), C17(H17A,H17B),
 C18(H18A,H18B), C19(H19A,H19B)
2.c Aromatic/amide H refined with riding coordinates:
 C2(H2), C3(H3), C11(H11), C21(H21), C22(H22), C23(H23), C24(H24), C25(H25)
;
_olex2_submission_special_instructions 'No special instructions were received'
_oxdiff_exptl_absorpt_empirical_details
;
Empirical correction (ABSPACK) includes:
- Absorption correction using spherical harmonics
- Frame scaling
;
_oxdiff_exptl_absorpt_empirical_full_max 17.942
_oxdiff_exptl_absorpt_empirical_full_min 0.404

loop_
_space_group_symop_operation_xyz
'x, y, z'
'-x, -y, -z'

loop_
_atom_site_label
_atom_site_type_symbol
_atom_site_fract_x
_atom_site_fract_y
_atom_site_fract_z
_atom_site_U_iso_or_equiv
_atom_site_adp_type
_atom_site_occupancy
_atom_site_site_symmetry_order
_atom_site_calc_flag
_atom_site_refinement_flags_posn
_atom_site_refinement_flags_adp
_atom_site_refinement_flags_occupancy
_atom_site_disorder_assembly
_atom_site_disorder_group
O1 O 0.42766(16) 0.06621(15) 0.83645(14) 0.0639(4) Uani 1 1 d . . . . .
O2 O 0.3066(2) 0.0521(2) 0.7080(2) 0.0951(6) Uani 1 1 d . . . . .
O3 O 0.43377(14) 0.35339(14) 0.64424(12) 0.0526(4) Uani 1 1 d . . . . .
O4 O 0.32941(15) 0.55397(15) 0.91984(14) 0.0609(4) Uani 1 1 d . . . . .
O5 O 0.39317(14) 0.35564(15) 1.04843(12) 0.0573(4) Uani 1 1 d . . . . .
C1 C 0.1297(2) 0.3912(2) 0.8094(2) 0.0582(5) Uani 1 1 d . . . . .
H1 H 0.151422 0.490413 0.768028 0.070 Uiso 1 1 calc R . . . .
C2 C -0.0073(2) 0.3417(3) 0.9289(3) 0.0726(6) Uani 1 1 d . . . . .
H2 H -0.056837 0.386809 0.985356 0.087 Uiso 1 1 calc R . . . .
C3 C -0.0441(2) 0.2235(3) 0.9389(3) 0.0757(7) Uani 1 1 d . . . . .
H3 H -0.125016 0.170039 1.003360 0.091 Uiso 1 1 calc R . . . .
C4 C 0.0674(2) 0.1898(3) 0.8282(3) 0.0703(6) Uani 1 1 d . . . . .
H4 H 0.038681 0.123830 0.801573 0.084 Uiso 1 1 calc R . . . .
C5 C 0.2013(2) 0.1539(2) 0.8736(2) 0.0565(5) Uani 1 1 d . . . . .
H5 H 0.171794 0.089653 0.972585 0.068 Uiso 1 1 calc R . . . .
C6 C 0.24588(18) 0.29452(19) 0.86201(18) 0.0477(4) Uani 1 1 d . . . . .
H6 H 0.237287 0.286949 0.954841 0.057 Uiso 1 1 calc R . . . .
C7 C 0.1106(2) 0.3346(3) 0.7129(2) 0.0701(6) Uani 1 1 d . . . . .
H7A H 0.197645 0.337138 0.638577 0.084 Uiso 1 1 calc R . . . .
H7B H 0.036348 0.378675 0.674311 0.084 Uiso 1 1 calc R . . . .
C8 C 0.39084(17) 0.35419(17) 0.75944(16) 0.0415(4) Uani 1 1 d . . . . .
C9 C 0.48825(17) 0.41979(18) 0.79959(16) 0.0419(4) Uani 1 1 d . . . . .
C10 C 0.60504(19) 0.3135(2) 0.83193(19) 0.0534(5) Uani 1 1 d . . . . .
H10A H 0.657021 0.342284 0.874804 0.064 Uiso 1 1 calc R . . . .
H10B H 0.560026 0.224212 0.898802 0.064 Uiso 1 1 calc R . . . .
C11 C 0.7073(2) 0.2994(2) 0.7035(2) 0.0549(5) Uani 1 1 d . . . . .
H11 H 0.752822 0.380778 0.631037 0.066 Uiso 1 1 calc R . . . .
C12 C 0.7416(2) 0.1857(2) 0.67933(19) 0.0550(5) Uani 1 1 d . . . . .
C13 C 0.6783(2) 0.0439(2) 0.7833(2) 0.0674(6) Uani 1 1 d . . . . .
H13A H 0.749596 -0.023476 0.773523 0.081 Uiso 1 1 calc R . . . .
H13B H 0.654345 0.039266 0.876997 0.081 Uiso 1 1 calc R . . . .
C14 C 0.5485(3) 0.0042(2) 0.7688(3) 0.0745(7) Uani 1 1 d . . . . .
H14A H 0.559397 0.036451 0.670625 0.089 Uiso 1 1 calc R . . . .
H14B H 0.534964 -0.095311 0.812171 0.089 Uiso 1 1 calc R . . . .
C15 C 0.3150(2) 0.0878(2) 0.7932(2) 0.0635(5) Uani 1 1 d . . . . .
C16 C 0.40372(17) 0.44033(19) 0.93258(18) 0.0445(4) Uani 1 1 d . . . . .
C17 C 0.3673(3) 0.6813(2) 0.7945(3) 0.0725(6) Uani 1 1 d . . . . .
H17A H 0.430320 0.736326 0.802930 0.087 Uiso 1 1 calc R . . . .
H17B H 0.282439 0.732767 0.788209 0.087 Uiso 1 1 calc R . . . .
C18 C 0.4375(2) 0.6619(2) 0.6616(2) 0.0637(5) Uani 1 1 d . . . . .
H18A H 0.479069 0.749140 0.585932 0.076 Uiso 1 1 calc R . . . .
H18B H 0.367693 0.630914 0.637815 0.076 Uiso 1 1 calc R . . . .
C19 C 0.5508(2) 0.5573(2) 0.67836(19) 0.0538(5) Uani 1 1 d . . . . .
H19A H 0.623842 0.591027 0.696113 0.065 Uiso 1 1 calc R . . . .
H19B H 0.593788 0.544054 0.592540 0.065 Uiso 1 1 calc R . . . .
C20 C 0.8471(2) 0.1970(2) 0.5412(2) 0.0559(5) Uani 1 1 d . . . . .
C21 C 0.9575(2) 0.2934(3) 0.4692(2) 0.0668(6) Uani 1 1 d . . . . .
H21 H 0.967001 0.351671 0.508185 0.080 Uiso 1 1 calc R . . . .
C22 C 1.0540(2) 0.3066(3) 0.3421(2) 0.0757(6) Uani 1 1 d . . . . .
H22 H 1.128139 0.371677 0.297580 0.091 Uiso 1 1 calc R . . . .
C23 C 1.0410(3) 0.2234(3) 0.2805(2) 0.0770(7) Uani 1 1 d . . . . .
H23 H 1.104823 0.233051 0.193605 0.092 Uiso 1 1 calc R . . . .
C24 C 0.9339(3) 0.1276(3) 0.3486(3) 0.0808(7) Uani 1 1 d . . . . .
H24 H 0.924366 0.070927 0.307902 0.097 Uiso 1 1 calc R . . . .
C25 C 0.8381(3) 0.1127(3) 0.4780(2) 0.0705(6) Uani 1 1 d . . . . .
H25 H 0.766388 0.044881 0.523496 0.085 Uiso 1 1 calc R . . . .

loop_
_atom_site_aniso_label
_atom_site_aniso_U_11
_atom_site_aniso_U_22
_atom_site_aniso_U_33
_atom_site_aniso_U_23
_atom_site_aniso_U_13
_atom_site_aniso_U_12
O1 0.0584(9) 0.0601(9) 0.0592(8) -0.0214(7) -0.0092(7) 0.0077(7)
O2 0.0851(12) 0.1074(15) 0.1257(15) -0.0845(13) -0.0263(11) 0.0019(10)
O3 0.0558(8) 0.0662(8) 0.0401(6) -0.0264(6) -0.0134(6) -0.0033(6)
O4 0.0590(8) 0.0679(9) 0.0629(8) -0.0383(7) -0.0186(7) 0.0163(7)
O5 0.0572(8) 0.0755(9) 0.0400(7) -0.0258(6) -0.0148(6) 0.0035(7)
C1 0.0441(10) 0.0644(12) 0.0751(13) -0.0344(10) -0.0242(9) 0.0052(9)
C2 0.0408(11) 0.0971(18) 0.0950(16) -0.0574(14) -0.0183(11) 0.0055(11)
C3 0.0423(11) 0.0960(18) 0.0945(17) -0.0481(14) -0.0150(11) -0.0069(11)
C4 0.0537(12) 0.0869(16) 0.0897(16) -0.0522(13) -0.0227(11) -0.0088(11)
C5 0.0483(10) 0.0593(12) 0.0579(11) -0.0242(9) -0.0106(9) -0.0055(9)
C6 0.0406(9) 0.0631(11) 0.0446(9) -0.0263(8) -0.0139(7) -0.0012(8)
C7 0.0599(13) 0.0937(17) 0.0737(14) -0.0383(12) -0.0375(11) 0.0046(12)
C8 0.0407(9) 0.0484(9) 0.0378(8) -0.0190(7) -0.0147(7) 0.0036(7)
C9 0.0364(8) 0.0544(10) 0.0393(8) -0.0233(7) -0.0132(7) 0.0031(7)
C10 0.0436(9) 0.0730(13) 0.0526(10) -0.0338(9) -0.0207(8) 0.0155(9)
C11 0.0424(10) 0.0686(13) 0.0565(11) -0.0317(9) -0.0141(8) 0.0080(9)
C12 0.0456(10) 0.0669(12) 0.0529(10) -0.0277(9) -0.0175(8) 0.0151(9)
C13 0.0643(13) 0.0627(13) 0.0607(12) -0.0226(10) -0.0153(10) 0.0251(10)
C14 0.0701(14) 0.0524(12) 0.0847(15) -0.0313(11) -0.0049(12) 0.0074(10)
C15 0.0609(12) 0.0540(12) 0.0700(13) -0.0262(10) -0.0109(10) -0.0091(10)
C16 0.0367(8) 0.0585(10) 0.0477(10) -0.0301(8) -0.0143(7) 0.0013(7)
C17 0.0831(16) 0.0579(13) 0.0829(15) -0.0339(11) -0.0326(13) 0.0150(11)
C18 0.0698(13) 0.0524(12) 0.0637(12) -0.0160(9) -0.0250(10) -0.0011(10)
C19 0.0469(10) 0.0614(12) 0.0508(10) -0.0223(9) -0.0121(8) -0.0063(8)
C20 0.0460(10) 0.0696(13) 0.0557(11) -0.0308(10) -0.0203(9) 0.0192(9)
C21 0.0528(11) 0.0899(16) 0.0650(12) -0.0427(12) -0.0158(10) 0.0066(11)
C22 0.0531(12) 0.0939(18) 0.0699(14) -0.0345(13) -0.0084(10) 0.0041(12)
C23 0.0650(14) 0.1004(19) 0.0571(12) -0.0363(13) -0.0136(11) 0.0280(14)
C24 0.0770(16) 0.104(2) 0.0797(15) -0.0615(15) -0.0244(13) 0.0263(15)
C25 0.0621(13) 0.0786(15) 0.0776(14) -0.0465(12) -0.0155(11) 0.0112(11)

loop_
_atom_type_symbol
_atom_type_description
_atom_type_scat_dispersion_real
_atom_type_scat_dispersion_imag
_atom_type_scat_source
C C 0.0181 0.0091 'International Tables Vol C Tables 4.2.6.8 and 6.1.1.4'
H H 0.0000 0.0000 'International Tables Vol C Tables 4.2.6.8 and 6.1.1.4'
O O 0.0492 0.0322 'International Tables Vol C Tables 4.2.6.8 and 6.1.1.4'

loop_
_geom_angle_atom_site_label_1
_geom_angle_atom_site_label_2
_geom_angle_atom_site_label_3
_geom_angle
_geom_angle_site_symmetry_1
_geom_angle_site_symmetry_3
_geom_angle_publ_flag
C15 O1 C14 117.42(18) . . ?
C16 O4 C17 122.89(16) . . ?
C2 C1 H1 115.8 . . ?
C2 C1 C6 105.92(17) . . ?
C2 C1 C7 100.42(17) . . ?
C6 C1 H1 115.8 . . ?
C7 C1 H1 115.8 . . ?
C7 C1 C6 100.95(16) . . ?
C1 C2 H2 126.2 . . ?
C3 C2 C1 107.6(2) . . ?
C3 C2 H2 126.2 . . ?
C2 C3 H3 126.1 . . ?
C2 C3 C4 107.8(2) . . ?
C4 C3 H3 126.1 . . ?
C3 C4 H4 115.9 . . ?
C3 C4 C5 106.46(17) . . ?
C3 C4 C7 100.2(2) . . ?
C5 C4 H4 115.9 . . ?
C7 C4 H4 115.9 . . ?
C7 C4 C5 100.15(16) . . ?
C4 C5 H5 107.9 . . ?
C4 C5 C6 103.06(16) . . ?
C6 C5 H5 107.9 . . ?
C15 C5 C4 114.63(18) . . ?
C15 C5 H5 107.9 . . ?
C15 C5 C6 115.06(16) . . ?
C1 C6 H6 109.9 . . ?
C5 C6 C1 101.27(15) . . ?
C5 C6 H6 109.9 . . ?
C8 C6 C1 109.24(15) . . ?
C8 C6 C5 116.38(15) . . ?
C8 C6 H6 109.9 . . ?
C1 C7 C4 93.86(16) . . ?
C1 C7 H7A 112.9 . . ?
C1 C7 H7B 112.9 . . ?
C4 C7 H7A 112.9 . . ?
C4 C7 H7B 112.9 . . ?
H7A C7 H7B 110.4 . . ?
O3 C8 C6 121.59(15) . . ?
O3 C8 C9 118.08(15) . . ?
C6 C8 C9 120.33(13) . . ?
C8 C9 C10 106.48(14) . . ?
C16 C9 C8 109.74(13) . . ?
C16 C9 C10 108.36(13) . . ?
C19 C9 C8 109.29(13) . . ?
C19 C9 C10 112.07(14) . . ?
C19 C9 C16 110.79(14) . . ?
C9 C10 H10A 109.0 . . ?
C9 C10 H10B 109.0 . . ?
H10A C10 H10B 107.8 . . ?
C11 C10 C9 113.00(15) . . ?
C11 C10 H10A 109.0 . . ?
C11 C10 H10B 109.0 . . ?
C10 C11 H11 115.5 . . ?
C12 C11 C10 128.9(2) . . ?
C12 C11 H11 115.5 . . ?
C11 C12 C13 123.56(18) . . ?
C11 C12 C20 119.40(19) . . ?
C20 C12 C13 117.03(17) . . ?
C12 C13 H13A 108.5 . . ?
C12 C13 H13B 108.5 . . ?
H13A C13 H13B 107.5 . . ?
C14 C13 C12 115.06(18) . . ?
C14 C13 H13A 108.5 . . ?
C14 C13 H13B 108.5 . . ?
O1 C14 C13 108.55(18) . . ?
O1 C14 H14A 110.0 . . ?
O1 C14 H14B 110.0 . . ?
C13 C14 H14A 110.0 . . ?
C13 C14 H14B 110.0 . . ?
H14A C14 H14B 108.4 . . ?
O1 C15 C5 109.89(18) . . ?
O2 C15 O1 123.8(2) . . ?
O2 C15 C5 126.2(2) . . ?
O4 C16 C9 118.17(15) . . ?
O5 C16 O4 118.09(15) . . ?
O5 C16 C9 123.56(16) . . ?
O4 C17 H17A 108.7 . . ?
O4 C17 H17B 108.7 . . ?
O4 C17 C18 114.32(17) . . ?
H17A C17 H17B 107.6 . . ?
C18 C17 H17A 108.7 . . ?
C18 C17 H17B 108.7 . . ?
C17 C18 H18A 109.6 . . ?
C17 C18 H18B 109.6 . . ?
C17 C18 C19 110.41(17) . . ?
H18A C18 H18B 108.1 . . ?
C19 C18 H18A 109.6 . . ?
C19 C18 H18B 109.6 . . ?
C9 C19 H19A 109.6 . . ?
C9 C19 H19B 109.6 . . ?
C18 C19 C9 110.44(15) . . ?
C18 C19 H19A 109.6 . . ?
C18 C19 H19B 109.6 . . ?
H19A C19 H19B 108.1 . . ?
C21 C20 C12 121.61(19) . . ?
C21 C20 C25 116.22(19) . . ?
C25 C20 C12 122.2(2) . . ?
C20 C21 H21 118.7 . . ?
C22 C21 C20 122.5(2) . . ?
C22 C21 H21 118.7 . . ?
C21 C22 H22 120.0 . . ?
C21 C22 C23 120.1(2) . . ?
C23 C22 H22 120.0 . . ?
C22 C23 H23 120.6 . . ?
C24 C23 C22 118.9(2) . . ?
C24 C23 H23 120.6 . . ?
C23 C24 H24 119.5 . . ?
C23 C24 C25 121.0(2) . . ?
C25 C24 H24 119.5 . . ?
C20 C25 H25 119.4 . . ?
C24 C25 C20 121.3(2) . . ?
C24 C25 H25 119.4 . . ?

loop_
_geom_bond_atom_site_label_1
_geom_bond_atom_site_label_2
_geom_bond_distance
_geom_bond_site_symmetry_2
_geom_bond_publ_flag
O1 C14 1.447(3) . ?
O1 C15 1.346(3) . ?
O2 C15 1.198(3) . ?
O3 C8 1.2117(19) . ?
O4 C16 1.333(2) . ?
O4 C17 1.449(3) . ?
O5 C16 1.201(2) . ?
C1 H1 0.9800 . ?
C1 C2 1.504(3) . ?
C1 C6 1.572(3) . ?
C1 C7 1.517(3) . ?
C2 H2 0.9300 . ?
C2 C3 1.311(3) . ?
C3 H3 0.9300 . ?
C3 C4 1.498(3) . ?
C4 H4 0.9800 . ?
C4 C5 1.558(3) . ?
C4 C7 1.526(3) . ?
C5 H5 0.9800 . ?
C5 C6 1.564(3) . ?
C5 C15 1.502(3) . ?
C6 H6 0.9800 . ?
C6 C8 1.515(2) . ?
C7 H7A 0.9700 . ?
C7 H7B 0.9700 . ?
C8 C9 1.551(2) . ?
C9 C10 1.565(2) . ?
C9 C16 1.529(2) . ?
C9 C19 1.529(3) . ?
C10 H10A 0.9700 . ?
C10 H10B 0.9700 . ?
C10 C11 1.505(2) . ?
C11 H11 0.9300 . ?
C11 C12 1.339(3) . ?
C12 C13 1.510(3) . ?
C12 C20 1.503(3) . ?
C13 H13A 0.9700 . ?
C13 H13B 0.9700 . ?
C13 C14 1.506(4) . ?
C14 H14A 0.9700 . ?
C14 H14B 0.9700 . ?
C17 H17A 0.9700 . ?
C17 H17B 0.9700 . ?
C17 C18 1.499(3) . ?
C18 H18A 0.9700 . ?
C18 H18B 0.9700 . ?
C18 C19 1.506(3) . ?
C19 H19A 0.9700 . ?
C19 H19B 0.9700 . ?
C20 C21 1.378(3) . ?
C20 C25 1.391(3) . ?
C21 H21 0.9300 . ?
C21 C22 1.374(3) . ?
C22 H22 0.9300 . ?
C22 C23 1.378(4) . ?
C23 H23 0.9300 . ?
C23 C24 1.353(4) . ?
C24 H24 0.9300 . ?
C24 C25 1.386(3) . ?
C25 H25 0.9300 . ?

loop_
_geom_torsion_atom_site_label_1
_geom_torsion_atom_site_label_2
_geom_torsion_atom_site_label_3
_geom_torsion_atom_site_label_4
_geom_torsion
_geom_torsion_site_symmetry_1
_geom_torsion_site_symmetry_2
_geom_torsion_site_symmetry_3
_geom_torsion_site_symmetry_4
_geom_torsion_publ_flag
O3 C8 C9 C10 -75.78(18) . . . . ?
O3 C8 C9 C16 167.14(15) . . . . ?
O3 C8 C9 C19 45.5(2) . . . . ?
O4 C17 C18 C19 -46.1(3) . . . . ?
C1 C2 C3 C4 0.6(3) . . . . ?
C1 C6 C8 O3 -71.0(2) . . . . ?
C1 C6 C8 C9 108.37(17) . . . . ?
C2 C1 C6 C5 67.72(18) . . . . ?
C2 C1 C6 C8 -168.96(15) . . . . ?
C2 C1 C7 C4 -49.48(19) . . . . ?
C2 C3 C4 C5 70.4(3) . . . . ?
C2 C3 C4 C7 -33.5(2) . . . . ?
C3 C4 C5 C6 -66.8(2) . . . . ?
C3 C4 C5 C15 167.42(18) . . . . ?
C3 C4 C7 C1 49.86(18) . . . . ?
C4 C5 C6 C1 -0.54(18) . . . . ?
C4 C5 C6 C8 -118.82(17) . . . . ?
C4 C5 C15 O1 177.52(17) . . . . ?
C4 C5 C15 O2 -6.1(3) . . . . ?
C5 C4 C7 C1 -59.09(18) . . . . ?
C5 C6 C8 O3 42.8(2) . . . . ?
C5 C6 C8 C9 -137.80(17) . . . . ?
C6 C1 C2 C3 -71.9(2) . . . . ?
C6 C1 C7 C4 59.16(18) . . . . ?
C6 C5 C15 O1 58.3(2) . . . . ?
C6 C5 C15 O2 -125.4(2) . . . . ?
C6 C8 C9 C10 104.80(17) . . . . ?
C6 C8 C9 C16 -12.3(2) . . . . ?
C6 C8 C9 C19 -133.96(16) . . . . ?
C7 C1 C2 C3 32.7(2) . . . . ?
C7 C1 C6 C5 -36.56(18) . . . . ?
C7 C1 C6 C8 86.76(18) . . . . ?
C7 C4 C5 C6 37.13(19) . . . . ?
C7 C4 C5 C15 -88.7(2) . . . . ?
C8 C9 C10 C11 69.67(19) . . . . ?
C8 C9 C16 O4 -84.20(18) . . . . ?
C8 C9 C16 O5 90.74(19) . . . . ?
C8 C9 C19 C18 68.93(18) . . . . ?
C9 C10 C11 C12 -124.2(2) . . . . ?
C10 C9 C16 O4 159.91(16) . . . . ?
C10 C9 C16 O5 -25.1(2) . . . . ?
C10 C9 C19 C18 -173.28(15) . . . . ?
C10 C11 C12 C13 0.6(3) . . . . ?
C10 C11 C12 C20 179.65(18) . . . . ?
C11 C12 C13 C14 91.7(3) . . . . ?
C11 C12 C20 C21 32.7(3) . . . . ?
C11 C12 C20 C25 -146.4(2) . . . . ?
C12 C13 C14 O1 -80.9(2) . . . . ?
C12 C20 C21 C22 -179.2(2) . . . . ?
C12 C20 C25 C24 178.0(2) . . . . ?
C13 C12 C20 C21 -148.1(2) . . . . ?
C13 C12 C20 C25 32.7(3) . . . . ?
C14 O1 C15 O2 4.2(3) . . . . ?
C14 O1 C15 C5 -179.38(17) . . . . ?
C15 O1 C14 C13 155.79(18) . . . . ?
C15 C5 C6 C1 124.96(19) . . . . ?
C15 C5 C6 C8 6.7(3) . . . . ?
C16 O4 C17 C18 31.7(3) . . . . ?
C16 C9 C10 C11 -172.34(15) . . . . ?
C16 C9 C19 C18 -52.11(19) . . . . ?
C17 O4 C16 O5 157.82(18) . . . . ?
C17 O4 C16 C9 -27.0(2) . . . . ?
C17 C18 C19 C9 57.8(2) . . . . ?
C19 C9 C10 C11 -49.8(2) . . . . ?
C19 C9 C16 O4 36.6(2) . . . . ?
C19 C9 C16 O5 -148.48(17) . . . . ?
C20 C12 C13 C14 -87.4(2) . . . . ?
C20 C21 C22 C23 1.3(4) . . . . ?
C21 C20 C25 C24 -1.2(3) . . . . ?
C21 C22 C23 C24 -1.3(4) . . . . ?
C22 C23 C24 C25 0.1(4) . . . . ?
C23 C24 C25 C20 1.2(4) . . . . ?
C25 C20 C21 C22 0.0(3) . . . . ?
